data_4114977
loop_
_publ_author_name
'Akikazu Matsumoto'
'Toshihiro Tanaka'
'Takashi Tsubouchi'
'Kohji Tashiro'
'Seishi Saragai'
'Shinsuke Nakamoto'

_publ_section_title
;
 Crystal Engineering for Topochemical Polymerization of Muconic Esters
 Using Halogen-Halogen and CH/\p Interactions as Weak Intermolecular
 Interactions
;
_journal_name_full 'Journal of the American Chemical Society'
_journal_page_first 8891
_journal_page_last 8902
_journal_paper_doi 10.1021/ja0205333
_journal_volume 124
_journal_year 2002
_chemical_compound_source 'Local laboratory'
_chemical_formula_sum 'C20 H18 O4'
_chemical_formula_weight 322.38
_space_group_IT_number 19
_symmetry_cell_setting orthorhombic
_symmetry_space_group_name_Hall 'P 2ac 2ab'
_symmetry_space_group_name_H-M 'P 21 21 21'
_atom_type_scat_source 'D.Waasmaier&A.Kirfel,Acta Cryst.1995,A51, 416-431'
_cell_angle_alpha 90.000(0)
_cell_angle_beta 90.000(0)
_cell_angle_gamma 90.000(0)
_cell_formula_units_Z 4
_cell_length_a 5.766(2)
_cell_length_b 8.861(10)
_cell_length_c 32.978(18)
_cell_measurement_reflns_used ??
_cell_measurement_temperature 298
_cell_measurement_theta_max 33.15
_cell_measurement_theta_min 1
_cell_volume 1685(2)
_computing_data_collection 'DIP Image plate'
_computing_data_reduction maXus
_computing_molecular_graphics maXus
_computing_publication_material maXus
_computing_structure_refinement maXus
_computing_structure_solution maXus
_diffrn_measurement_device 'DIP Image plate'
_diffrn_orient_matrix_type X=UH
_diffrn_orient_matrix_UB_11 0.07153
_diffrn_orient_matrix_UB_12 0.00000
_diffrn_orient_matrix_UB_13 0.00000
_diffrn_orient_matrix_UB_21 0.00000
_diffrn_orient_matrix_UB_22 0.06766
_diffrn_orient_matrix_UB_23 0.00000
_diffrn_orient_matrix_UB_31 0.00000
_diffrn_orient_matrix_UB_32 0.00000
_diffrn_orient_matrix_UB_33 0.19577
_diffrn_radiation_type xray
_diffrn_radiation_wavelength 0.71073
_diffrn_reflns_limit_h_max 6
_diffrn_reflns_limit_h_min 0
_diffrn_reflns_limit_k_max 10
_diffrn_reflns_limit_k_min 0
_diffrn_reflns_limit_l_max 52
_diffrn_reflns_limit_l_min 0
_diffrn_reflns_number 1792
_diffrn_reflns_theta_max 33.15
_exptl_absorpt_coefficient_mu 0.88
_exptl_absorpt_correction_type none
_exptl_crystal_colour Colourless
_exptl_crystal_density_diffrn 1.271
_exptl_crystal_density_meas ?
_exptl_crystal_description Needle
_exptl_crystal_size_max 0.3
_exptl_crystal_size_mid 0.2
_exptl_crystal_size_min 0.1
_refine_diff_density_max 0.11
_refine_diff_density_min -0.15
_refine_ls_extinction_method none
_refine_ls_goodness_of_fit_obs 1.673
_refine_ls_hydrogen_treatment refall
_refine_ls_number_parameters 289
_refine_ls_number_reflns 1111
_refine_ls_R_factor_obs 0.0387
_refine_ls_shift/esd_max 0.0004
_refine_ls_shift/esd_mean 0.0001
_refine_ls_structure_factor_coef F^2^
_refine_ls_weighting_scheme 'Count statistics'
_refine_ls_wR_factor_obs 0.0393
_reflns_number_observed 1111
_reflns_number_total 1765
_reflns_observed_criterion refl_observed_if_I_>_3.00_sigma(I)
_cod_data_source_file ja0205333_s13.cif
_cod_data_source_block ee-1-II
_cod_depositor_comments
;
The following automatic conversions were performed:

'_exptl_crystal_density_meas' value 'none' was changed to '?' - the
value is perceived as not measured.

Automatic conversion script
Id: cif_fix_values 3008 2015-01-20 13:52:24Z robertas 
;
_cod_original_cell_volume 1684.93(19)
_cod_original_formula_sum 'C20 H18 O4     '
_cod_database_code 4114977

loop_
_symmetry_equiv_pos_as_xyz
+X,+Y,+Z
-X+0.5,-Y,+Z+0.5
+X+0.5,-Y+0.5,-Z
-X,+Y+0.5,-Z+0.5

loop_
_atom_site_aniso_label
_atom_site_aniso_U_11
_atom_site_aniso_U_22
_atom_site_aniso_U_33
_atom_site_aniso_U_12
_atom_site_aniso_U_13
_atom_site_aniso_U_23
O1 0.0493(5) 0.048(2) 0.0450(4) -.0066(7) 0.0070(4) -.0070(7)
O2 0.0386(6) 0.067(2) 0.0742(6) -.0095(7) 0.0064(4) -.0165(8)
O3 0.0553(5) 0.049(2) 0.0504(5) 0.0041(7) 0.0002(4) -.0093(7)
O4 0.0369(6) 0.079(2) 0.0719(6) -.0026(8) -.0026(4) -.0274(8)
C5 0.0376(8) 0.052(3) 0.0400(6) -.0008(9) -.0012(5) -.0025(9)
C6 0.0362(8) 0.043(3) 0.0420(6) -.0004(9) -.0010(5) 0.0042(9)
C7 0.0436(9) 0.045(3) 0.0394(6) -.003(1) -.0018(5) -.0019(9)
C8 0.0443(9) 0.030(3) 0.0389(6) 0.000(1) 0.0103(5) -.0029(9)
C9 0.0569(9) 0.045(3) 0.0480(7) 0.004(1) 0.0048(6) -.005(1)
C10 0.045(1) 0.048(3) 0.0583(8) -.012(1) 0.0076(6) -.019(1)
C11 0.0483(9) 0.038(3) 0.0431(6) 0.0015(9) 0.0022(5) 0.0004(9)
C12 0.0402(9) 0.041(3) 0.0469(7) -.002(1) 0.0013(5) 0.002(1)
C14 0.070(1) 0.053(3) 0.0500(8) -.015(1) 0.0038(7) 0.006(1)
C15 0.071(1) 0.043(4) 0.0499(8) 0.002(1) 0.0186(7) -.007(1)
C16 0.065(1) 0.064(3) 0.0513(8) 0.009(1) -.0007(7) 0.006(1)
C17 0.0333(8) 0.055(3) 0.0423(6) -.0025(9) -.0027(5) 0.0008(9)
C18 0.0446(9) 0.053(3) 0.0569(8) 0.004(1) 0.0012(6) -.008(1)
C19 0.0401(9) 0.066(3) 0.0527(8) 0.004(1) 0.0043(5) -.004(1)
C20 0.0381(7) 0.048(3) 0.0402(6) -.002(1) -.0010(5) -.0070(9)
C21 0.0353(8) 0.054(3) 0.0479(7) 0.0003(9) -.0019(5) 0.001(1)
C22 0.051(1) 0.090(3) 0.0542(8) -.011(1) 0.0126(7) -.004(1)
C23 0.063(1) 0.060(4) 0.0561(9) -.007(1) 0.0018(7) 0.007(1)
C24 0.075(1) 0.056(4) 0.0536(8) 0.016(2) 0.0023(8) 0.006(1)
C25 0.048(1) 0.080(4) 0.0559(8) 0.017(1) -.0066(7) -.008(1)

loop_
_atom_site_label
_atom_site_fract_x
_atom_site_fract_y
_atom_site_fract_z
_atom_site_U_iso_or_equiv
_atom_site_occupancy
_atom_site_thermal_displace_type
O1 0.8740(2) 0.2014(2) 0.22500(2) 0.0475(7) 1.00 Uij
O2 1.6297(2) -0.2215(2) 0.07880(3) 0.0600(8) 1.00 Uij
O3 1.3683(2) -0.3510(2) 0.04170(3) 0.0517(7) 1.00 Uij
O4 0.6389(2) 0.0439(2) 0.19080(3) 0.0625(8) 1.00 Uij
C5 1.0454(2) 0.0422(3) 0.17760(4) 0.043(1) 1.00 Uij
C6 1.0391(2) -0.0621(3) 0.14870(4) 0.040(1) 1.00 Uij
C7 0.8298(2) 0.0921(3) 0.19760(4) 0.043(1) 1.00 Uij
C8 1.6223(2) -0.5660(3) 0.03640(3) 0.038(1) 1.00 Uij
C9 0.6781(3) 0.2524(3) 0.24920(4) 0.050(1) 1.00 Uij
C10 1.8347(3) -0.5841(4) 0.05670(5) 0.051(1) 1.00 Uij
C11 1.4328(2) -0.2580(3) 0.07190(4) 0.043(1) 1.00 Uij
C12 1.4747(2) -0.6895(3) 0.03460(4) 0.043(1) 1.00 Uij
C14 0.5328(3) -0.0429(3) 0.34960(4) 0.058(1) 1.00 Uij
C15 1.5548(3) -0.4201(4) 0.01800(5) 0.055(1) 1.00 Uij
C16 0.7441(3) -0.0529(3) 0.32990(4) 0.060(1) 1.00 Uij
C17 1.2415(2) -0.1156(3) 0.12630(4) 0.0437(9) 1.00 Uij
C18 0.4181(3) 0.1524(3) 0.30360(4) 0.051(1) 1.00 Uij
C19 0.7893(3) 0.0406(3) 0.29720(4) 0.053(1) 1.00 Uij
C20 0.6290(2) 0.1447(3) 0.28370(3) 0.042(1) 1.00 Uij
C21 1.2272(2) -0.2072(3) 0.09520(4) 0.046(1) 1.00 Uij
C22 0.3717(3) 0.0595(3) 0.33640(4) 0.065(1) 1.00 Uij
C23 1.5295(3) -0.8240(4) 0.05220(5) 0.060(1) 1.00 Uij
C24 1.7391(3) -0.8429(4) 0.07260(5) 0.062(2) 1.00 Uij
C25 1.8887(3) -0.7218(4) 0.07430(5) 0.062(1) 1.00 Uij
H5 1.187(3) 0.092(2) 0.1880(4) 0.062(5) 1.00 Uiso
H6 0.888(2) -0.111(2) 0.1404(4) 0.053(4) 1.00 Uiso
H9A 0.544(2) 0.270(2) 0.2310(3) 0.052(4) 1.00 Uiso
H9B 0.730(3) 0.370(3) 0.2596(5) 0.078(7) 1.00 Uiso
H10 1.938(3) -0.490(3) 0.0586(5) 0.084(7) 1.00 Uiso
H12 1.312(3) -0.665(3) 0.0208(5) 0.090(6) 1.00 Uiso
H14 0.510(3) -0.121(3) 0.3725(4) 0.083(5) 1.00 Uiso
H15A 1.692(2) -0.342(2) 0.0178(4) 0.054(5) 1.00 Uiso
H15B 1.485(3) -0.440(3) -0.0083(5) 0.086(6) 1.00 Uiso
H16 0.872(3) -0.133(3) 0.3396(5) 0.095(7) 1.00 Uiso
H17 1.385(2) -0.085(2) 0.1354(3) 0.046(4) 1.00 Uiso
H18 0.300(3) 0.233(3) 0.2942(5) 0.076(6) 1.00 Uiso
H19 0.942(2) 0.036(3) 0.2845(4) 0.066(5) 1.00 Uiso
H21 1.082(2) -0.242(2) 0.0854(3) 0.050(4) 1.00 Uiso
H22 0.219(3) 0.058(3) 0.3496(5) 0.082(6) 1.00 Uiso
H23 1.429(3) -0.904(3) 0.0532(6) 0.109(9) 1.00 Uiso
H24 1.768(3) -0.955(3) 0.0869(6) 0.111(9) 1.00 Uiso
H25 2.030(3) -0.741(3) 0.0883(4) 0.079(6) 1.00 Uiso

loop_
_geom_angle_atom_site_label_1
_geom_angle_atom_site_label_2
_geom_angle_atom_site_label_3
_geom_angle
C7 O1 C9 116.3(2)
C11 O3 C15 116.6(2)
C6 C5 C7 120.4(2)
C5 C6 C17 124.5(2)
O1 C7 O4 123.6(2)
O1 C7 C5 110.8(2)
O4 C7 C5 125.6(2)
C10 C8 C12 117.7(3)
C10 C8 C15 121.6(3)
C12 C8 C15 120.7(2)
O1 C9 C20 111.2(2)
C8 C10 C25 119.7(3)
O2 C11 O3 124.5(2)
O2 C11 C21 125.1(2)
O3 C11 C21 110.4(2)
C8 C12 C23 122.0(2)
C16 C14 C22 119.4(2)
O3 C15 C8 109.9(2)
C14 C16 C19 119.5(3)
C6 C17 C21 123.1(2)
C20 C18 C22 120.7(2)
C16 C19 C20 121.7(2)
C9 C20 C18 119.4(2)
C9 C20 C19 122.6(2)
C18 C20 C19 118.0(2)
C11 C21 C17 122.9(2)
C14 C22 C18 120.7(2)
C12 C23 C24 120.8(3)
C23 C24 C25 118.0(3)
C10 C25 C24 121.8(2)
O1 C9 H9B 104.3(9)
C20 C9 H9B 113.6(10)
C23 C24 H24 116.2(11)
C25 C24 H24 125.8(11)

loop_
_geom_bond_atom_site_label_1
_geom_bond_atom_site_label_2
_geom_bond_distance
O1 C7 1.349(3)
O1 C9 1.455(2)
O2 C11 1.202(2)
O3 C11 1.345(3)
O3 C15 1.464(3)
O4 C7 1.202(2)
C5 C6 1.328(3)
C5 C7 1.475(3)
C6 C17 1.460(3)
C8 C10 1.405(3)
C8 C12 1.388(4)
C8 C15 1.480(4)
C9 C20 1.512(3)
C10 C25 1.387(5)
C11 C21 1.483(3)
C12 C23 1.363(5)
C14 C16 1.384(3)
C14 C22 1.370(4)
C16 C19 1.385(3)
C17 C21 1.311(3)
C18 C20 1.384(2)
C18 C22 1.385(3)
C19 C20 1.380(3)
C23 C24 1.393(3)
C24 C25 1.378(5)
C9 H9B 1.13(3)
C24 H24 1.12(3)

loop_
_geom_contact_atom_site_label_1
_geom_contact_atom_site_label_2
_geom_contact_distance
_geom_contact_site_symmetry_1
_geom_contact_site_symmetry_2
O2 C21 3.490(2) 1_555 1_655
O2 C22 3.404(2) 1_555 4_745
O2 C24 3.420(4) 1_555 1_565
O2 H6 2.70(1) 1_555 1_655
O2 H21 2.62(1) 1_555 1_655
O2 H24 2.50(3) 1_555 1_565
O4 C5 3.450(2) 1_555 1_455
O4 C17 3.431(2) 1_555 1_455
O4 C18 3.490(3) 1_555 4_645
O4 H5 2.64(2) 1_555 1_455
O4 H17 2.60(1) 1_555 1_455
C5 C9 3.868(3) 1_555 4_745
C5 C16 3.796(4) 1_555 4_755
C5 H9B 2.88(2) 1_555 4_745
C5 H16 2.97(2) 1_555 4_755
C6 C18 3.978(3) 1_555 4_645
C6 C20 3.922(3) 1_555 4_745
C6 C24 3.614(3) 1_555 1_465
C6 C25 3.983(4) 1_555 1_465
C6 H24 2.74(2) 1_555 1_465
C8 C12 3.782(3) 1_555 3_535
C8 C14 3.870(2) 1_555 4_745
C8 C23 3.873(2) 1_555 3_535
C8 H14 3.14(2) 1_555 4_745
C9 C14 3.922(3) 1_555 4_655
C9 C16 3.963(3) 1_555 4_655
C9 C18 3.988(4) 1_555 4_655
C9 C22 3.931(3) 1_555 4_655
C10 C12 3.876(2) 1_555 1_655
C10 C12 3.707(3) 1_555 3_535
C10 C14 3.765(2) 1_555 4_745
C10 C22 3.932(2) 1_555 4_745
C10 C23 3.850(2) 1_555 3_535
C10 H12 3.08(2) 1_555 1_655
C10 H14 3.08(2) 1_555 4_745
C11 C14 3.621(3) 1_555 4_745
C11 C22 3.610(2) 1_555 4_745
C11 C23 3.940(4) 1_555 1_565
C12 C12 3.830(2) 1_555 3_435
C12 C12 3.830(2) 1_555 3_535
C12 C23 3.847(2) 1_555 3_435
C12 C24 3.798(2) 1_555 3_435
C12 C25 3.635(2) 1_555 1_455
C12 C25 3.710(2) 1_555 3_435
C12 H12 2.96(2) 1_555 3_535
C12 H14 3.12(2) 1_555 4_745
C12 H25 3.15(2) 1_555 1_455
C14 C21 3.752(3) 1_555 4_755
C14 C25 3.836(3) 1_555 4_755
C14 H9A 3.16(1) 1_555 4_645
C16 C21 3.939(3) 1_555 4_755
C16 C22 3.759(2) 1_555 1_655
C16 H9A 3.04(2) 1_555 4_645
C16 H22 2.98(2) 1_555 1_655
C17 C18 3.664(3) 1_555 4_745
C17 C19 3.959(3) 1_555 4_745
C17 C20 3.725(2) 1_555 4_745
C17 C22 3.844(3) 1_555 4_745
C17 C23 3.925(3) 1_555 1_565
C18 C19 3.764(2) 1_555 1_455
C18 H19 3.00(2) 1_555 1_455
C19 C22 3.602(2) 1_555 1_655
C19 H22 3.03(2) 1_555 1_655
C21 C22 3.835(3) 1_555 4_745
C22 H19 3.02(1) 1_555 1_455
C23 C25 3.873(3) 1_555 1_455
C23 H12 2.91(2) 1_555 3_535
C23 H14 3.07(2) 1_555 4_745
C24 H12 3.11(2) 1_555 3_535
C24 H14 3.03(2) 1_555 4_745
C24 H15B 3.20(2) 1_555 3_535
C25 H12 3.05(2) 1_555 1_655
C25 H14 3.02(2) 1_555 4_745
H6 H24 2.34(3) 1_555 1_465
O2 C21 3.490(2) 1_555 1_655
O2 C22 3.404(2) 1_555 4_745
O2 C24 3.420(4) 1_555 1_565
O2 H6 2.70(1) 1_555 1_655
O2 H21 2.62(1) 1_555 1_655
O2 H24 2.50(3) 1_555 1_565
O4 C5 3.450(2) 1_555 1_455
O4 C17 3.431(2) 1_555 1_455
O4 C18 3.490(3) 1_555 4_645
O4 H5 2.64(2) 1_555 1_455
O4 H17 2.60(1) 1_555 1_455
C5 C9 3.868(3) 1_555 4_745
C5 C16 3.796(4) 1_555 4_755
C5 H9B 2.88(2) 1_555 4_745
C5 H16 2.97(2) 1_555 4_755
C6 C18 3.978(3) 1_555 4_645
C6 C20 3.922(3) 1_555 4_745
C6 C24 3.614(3) 1_555 1_465
C6 C25 3.983(4) 1_555 1_465
C6 H24 2.74(2) 1_555 1_465
C8 C12 3.782(3) 1_555 3_535
C8 C14 3.870(2) 1_555 4_745
C8 C23 3.873(2) 1_555 3_535
C8 H14 3.14(2) 1_555 4_745
C9 C14 3.922(3) 1_555 4_655
C9 C16 3.963(3) 1_555 4_655
C9 C18 3.988(4) 1_555 4_655
C9 C22 3.931(3) 1_555 4_655
C10 C12 3.876(2) 1_555 1_655
C10 C12 3.707(3) 1_555 3_535
C10 C14 3.765(2) 1_555 4_745
C10 C22 3.932(2) 1_555 4_745
C10 C23 3.850(2) 1_555 3_535
C10 H12 3.08(2) 1_555 1_655
C10 H14 3.08(2) 1_555 4_745
C11 C14 3.621(3) 1_555 4_745
C11 C22 3.610(2) 1_555 4_745
C11 C23 3.940(4) 1_555 1_565
C12 C12 3.830(2) 1_555 3_435
C12 C12 3.830(2) 1_555 3_535
C12 C23 3.847(2) 1_555 3_435
C12 C24 3.798(2) 1_555 3_435
C12 C25 3.635(2) 1_555 1_455
C12 C25 3.710(2) 1_555 3_435
C12 H12 2.96(2) 1_555 3_535
C12 H14 3.12(2) 1_555 4_745
C12 H25 3.15(2) 1_555 1_455
C14 C21 3.752(3) 1_555 4_755
C14 C25 3.836(3) 1_555 4_755
C14 H9A 3.16(1) 1_555 4_645
C16 C21 3.939(3) 1_555 4_755
C16 C22 3.759(2) 1_555 1_655
C16 H9A 3.04(2) 1_555 4_645
C16 H22 2.98(2) 1_555 1_655
C17 C18 3.664(3) 1_555 4_745
C17 C19 3.959(3) 1_555 4_745
C17 C20 3.725(2) 1_555 4_745
C17 C22 3.844(3) 1_555 4_745
C17 C23 3.925(3) 1_555 1_565
C18 C19 3.764(2) 1_555 1_455
C18 H19 3.00(2) 1_555 1_455
C19 C22 3.602(2) 1_555 1_655
C19 H22 3.03(2) 1_555 1_655
C21 C22 3.835(3) 1_555 4_745
C22 H19 3.02(1) 1_555 1_455
C23 C25 3.873(3) 1_555 1_455
C23 H12 2.91(2) 1_555 3_535
C23 H14 3.07(2) 1_555 4_745
C24 H12 3.11(2) 1_555 3_535
C24 H14 3.03(2) 1_555 4_745
C24 H15B 3.20(2) 1_555 3_535
C25 H12 3.05(2) 1_555 1_655
C25 H14 3.02(2) 1_555 4_745
H6 H24 2.34(3) 1_555 1_465

loop_
_geom_torsion_atom_site_label_1
_geom_torsion_atom_site_label_2
_geom_torsion_atom_site_label_3
_geom_torsion_atom_site_label_4
_geom_torsion
C9 O1 C7 O4 4.9(2)
C9 O1 C7 C5 -175.3(3)
C7 O1 C9 C20 80.0(2)
C15 O3 C11 O2 4.9(2)
C11 O3 C15 C8 90.4(2)
C15 O3 C11 C21 -175.3(3)
C6 C5 C7 O1 -178.1(3)
C6 C5 C7 O4 1.7(2)
C7 C5 C6 C17 178.1(3)
C5 C6 C17 C21 -172.8(3)
C10 C8 C12 C23 0.9(3)
C12 C8 C10 C25 -0.5(3)
C10 C8 C15 O3 -108.6(3)
C15 C8 C10 C25 178.5(4)
C12 C8 C15 O3 70.4(2)
C15 C8 C12 C23 -178.2(4)
O1 C9 C20 C18 -163.8(3)
O1 C9 C20 C19 18.1(2)
C8 C10 C25 C24 -0.1(3)
O2 C11 C21 C17 -0.1(2)
O3 C11 C21 C17 -180.0(3)
C8 C12 C23 C24 -0.5(3)
C16 C14 C22 C18 0.2(2)
C22 C14 C16 C19 0.0(2)
C14 C16 C19 C20 0.3(2)
C6 C17 C21 C11 178.4(3)
C22 C18 C20 C9 -177.3(3)
C20 C18 C22 C14 -0.6(2)
C22 C18 C20 C19 0.9(2)
C16 C19 C20 C9 177.4(3)
C16 C19 C20 C18 -0.7(2)
C12 C23 C24 C25 -0.2(3)
C23 C24 C25 C10 0.5(3)
C7 O1 C9 H9B -157.2(11)
H9B C9 C20 C18 78.8(12)
H9B C9 C20 C19 -99.2(12)
C12 C23 C24 H24 178.3(15)
H24 C24 C25 C10 -177.8(16)

loop_
_cod_related_entry_id
_cod_related_entry_database
_cod_related_entry_code
1 ChemSpider 21196159
